data_4132002
loop_
_publ_author_name
'Lui, Erica K. J.'
'Brandt, Jason W.'
'Schafer, Laurel L.'

_publ_section_title
;
 Regio- and Stereoselective Hydroamination of Alkynes Using an Ammonia
 Surrogate: Synthesis of N-Silylenamines as Reactive Synthons.
;
_journal_issue 15
_journal_name_full 'Journal of the American Chemical Society'
_journal_page_first 4973
_journal_page_last 4976
_journal_paper_doi 10.1021/jacs.7b13783
_journal_volume 140
_journal_year 2018
_chemical_formula_moiety 'C49 H64 N4 O2 Si Ti, C3 H7'
_chemical_formula_sum 'C52 H71 N4 O2 Si Ti'
_chemical_formula_weight 860.11
_chemical_name_systematic 'Bis(N-2,6-diisopropylphenylbenzamidate)(N-tertbutyldimethylsilylimido)pyridine titanium (IV)'
_space_group_crystal_system monoclinic
_space_group_IT_number 14
_space_group_name_Hall '-P 2yn'
_space_group_name_H-M_alt 'P 1 21/n 1'
_atom_sites_solution_hydrogens geom
_atom_sites_solution_primary direct
_audit_creation_date 2016-10-09
_audit_creation_method
;
Olex2 1.2
(compiled 2016.08.31 svn.r3340 for OlexSys, GUI svn.r5227)
;
_cell_angle_alpha 90
_cell_angle_beta 104.842(2)
_cell_angle_gamma 90
_cell_formula_units_Z 4
_cell_length_a 12.8621(10)
_cell_length_b 21.1899(17)
_cell_length_c 18.8390(15)
_cell_measurement_reflns_used 9947
_cell_measurement_temperature 90
_cell_measurement_theta_max 30.058
_cell_measurement_theta_min 2.526
_cell_volume 4963.2(7)
_computing_cell_refinement 'SAINT v8.34A (Bruker, 2013)'
_computing_data_reduction 'SAINT v8.34A (Bruker, 2013)'
_computing_molecular_graphics 'Olex2 (Dolomanov et al., 2009)'
_computing_publication_material 'Olex2 (Dolomanov et al., 2009)'
_computing_structure_refinement 'ShelXL (Sheldrick, 2015)'
_computing_structure_solution 'ShelXT (Sheldrick, 2015)'
_diffrn_ambient_temperature 90
_diffrn_detector 'Bruker APEX2 area detector'
_diffrn_detector_area_resol_mean 7.9
_diffrn_detector_type 'CCD area detector'
_diffrn_measured_fraction_theta_full 1.000
_diffrn_measured_fraction_theta_max 0.997
_diffrn_measurement_device 'three-circle diffractometer'
_diffrn_measurement_device_type 'Bruker SMART APEX2 area detector'
_diffrn_measurement_method '\w and \f scans'
_diffrn_radiation_monochromator 'mirror optics'
_diffrn_radiation_probe x-ray
_diffrn_radiation_type MoK\a
_diffrn_radiation_wavelength 0.71073
_diffrn_reflns_av_R_equivalents 0.0399
_diffrn_reflns_av_unetI/netI 0.0353
_diffrn_reflns_Laue_measured_fraction_full 1.000
_diffrn_reflns_Laue_measured_fraction_max 0.997
_diffrn_reflns_limit_h_max 18
_diffrn_reflns_limit_h_min -18
_diffrn_reflns_limit_k_max 29
_diffrn_reflns_limit_k_min -29
_diffrn_reflns_limit_l_max 26
_diffrn_reflns_limit_l_min -26
_diffrn_reflns_number 59876
_diffrn_reflns_point_group_measured_fraction_full 1.000
_diffrn_reflns_point_group_measured_fraction_max 0.997
_diffrn_reflns_theta_full 25.000
_diffrn_reflns_theta_max 30.062
_diffrn_reflns_theta_min 1.731
_diffrn_source 'microfocus sealed X-ray tube'
_diffrn_source_type 'Incoatec I\ms'
_exptl_absorpt_coefficient_mu 0.238
_exptl_absorpt_correction_T_max 0.9445
_exptl_absorpt_correction_T_min 0.8745
_exptl_absorpt_correction_type multi-scan
_exptl_absorpt_process_details
;
SADABS-2014/5 (Bruker,2014) was used for absorption correction.
wR2(int) was 0.0483 before and 0.0443 after correction.
The Ratio of minimum to maximum transmission is 0.9259.
The \l/2 correction factor is 0.00150.
;
_exptl_crystal_colour 'clear yellow'
_exptl_crystal_colour_lustre clear
_exptl_crystal_colour_primary yellow
_exptl_crystal_density_diffrn 1.151
_exptl_crystal_description prism
_exptl_crystal_F_000 1852
_exptl_crystal_size_max 0.28
_exptl_crystal_size_mid 0.26
_exptl_crystal_size_min 0.24
_refine_diff_density_max 1.011
_refine_diff_density_min -0.415
_refine_diff_density_rms 0.059
_refine_ls_extinction_method none
_refine_ls_goodness_of_fit_ref 1.012
_refine_ls_hydrogen_treatment constr
_refine_ls_matrix_type full
_refine_ls_number_parameters 555
_refine_ls_number_reflns 14512
_refine_ls_number_restraints 0
_refine_ls_restrained_S_all 1.012
_refine_ls_R_factor_all 0.0605
_refine_ls_R_factor_gt 0.0427
_refine_ls_shift/su_max 0.001
_refine_ls_shift/su_mean 0.000
_refine_ls_structure_factor_coef Fsqd
_refine_ls_weighting_details 'w=1/[\s^2^(Fo^2^)+(0.0540P)^2^+2.7230P] where P=(Fo^2^+2Fc^2^)/3'
_refine_ls_weighting_scheme calc
_refine_ls_wR_factor_gt 0.1056
_refine_ls_wR_factor_ref 0.1155
_reflns_Friedel_coverage 0.000
_reflns_number_gt 11422
_reflns_number_total 14512
_reflns_threshold_expression 'I > 2\s(I)'
_cod_data_source_file ja7b13783_si_003.cif
_cod_data_source_block ls599
_cod_database_code 4132002
_shelx_space_group_comment
;
The symmetry employed for this shelxl refinement is uniquely defined
by the following loop, which should always be used as a source of
symmetry information in preference to the above space-group names.
They are only intended as comments.
;
_shelx_estimated_absorpt_t_max 0.945
_shelx_estimated_absorpt_t_min 0.936
_olex2_refinement_description
;
1. Fixed Uiso
 At 1.2 times of:
  All C(H) groups, All C(H,H) groups
 At 1.5 times of:
  All C(H,H,H) groups
2.a Ternary CH refined with riding coordinates:
 C7(H7), C10(H10), C33(H33), C36(H36)
2.b Secondary CH2 refined with riding coordinates:
 C51(H51A,H51B), C52(H52A,H52B)
2.c Aromatic/amide H refined with riding coordinates:
 C3(H3), C4(H4), C5(H5), C15(H15), C16(H16), C17(H17), C18(H18), C19(H19),
 C22(H22), C23(H23), C24(H24), C25(H25), C26(H26), C29(H29), C30(H30), C31(H31),
  C39(H39), C40(H40), C41(H41), C42(H42), C43(H43)
2.d Idealised Me refined as rotating group:
 C8(H8A,H8B,H8C), C9(H9A,H9B,H9C), C11(H11A,H11B,H11C), C12(H12A,H12B,H12C),
 C34(H34A,H34B,H34C), C35(H35A,H35B,H35C), C37(H37A,H37B,H37C), C38(H38A,H38B,
 H38C), C45(H45A,H45B,H45C), C46(H46A,H46B,H46C), C47(H47A,H47B,H47C), C48(H48A,
 H48B,H48C), C49(H49A,H49B,H49C), C50(H50A,H50B,H50C)
;
_shelx_shelxl_version_number 2014/7
_olex2_submission_original_sample_id LS599
_olex2_submission_special_instructions 'No special instructions were received'

loop_
_space_group_symop_operation_xyz
'x, y, z'
'-x+1/2, y+1/2, -z+1/2'
'-x, -y, -z'
'x-1/2, -y-1/2, z-1/2'

loop_
_atom_site_label
_atom_site_type_symbol
_atom_site_fract_x
_atom_site_fract_y
_atom_site_fract_z
_atom_site_U_iso_or_equiv
_atom_site_adp_type
_atom_site_occupancy
_atom_site_site_symmetry_order
_atom_site_calc_flag
_atom_site_refinement_flags_posn
Ti1 Ti 0.65790(2) 0.22306(2) 0.61185(2) 0.01064(6) Uani 1 1 d .
Si1 Si 0.61490(3) 0.35495(2) 0.50225(2) 0.01514(8) Uani 1 1 d .
O1 O 0.74717(8) 0.13778(5) 0.67517(5) 0.01605(19) Uani 1 1 d .
O2 O 0.56941(8) 0.16154(5) 0.53354(5) 0.01432(19) Uani 1 1 d .
N1 N 0.81610(9) 0.20408(5) 0.60966(6) 0.0127(2) Uani 1 1 d .
N2 N 0.51280(9) 0.18174(5) 0.63186(6) 0.0118(2) Uani 1 1 d .
N3 N 0.68247(9) 0.26803(6) 0.72098(6) 0.0143(2) Uani 1 1 d .
N4 N 0.63205(9) 0.29265(5) 0.56358(6) 0.0138(2) Uani 1 1 d .
C1 C 0.88887(10) 0.22827(6) 0.57064(7) 0.0129(2) Uani 1 1 d .
C2 C 0.94885(11) 0.28279(7) 0.59810(8) 0.0160(3) Uani 1 1 d .
C3 C 1.01207(11) 0.31020(7) 0.55631(9) 0.0198(3) Uani 1 1 d .
H3 H 1.0525 0.3471 0.5738 0.024 Uiso 1 1 calc R
C4 C 1.01688(12) 0.28442(7) 0.48961(9) 0.0218(3) Uani 1 1 d .
H4 H 1.0593 0.3041 0.4614 0.026 Uiso 1 1 calc R
C5 C 0.95971(12) 0.22987(7) 0.46409(8) 0.0204(3) Uani 1 1 d .
H5 H 0.9646 0.2121 0.4188 0.024 Uiso 1 1 calc R
C6 C 0.89482(11) 0.20058(7) 0.50395(7) 0.0153(3) Uani 1 1 d .
C7 C 0.83016(11) 0.14206(7) 0.47321(8) 0.0175(3) Uani 1 1 d .
H7 H 0.8034 0.1229 0.5137 0.021 Uiso 1 1 calc R
C8 C 0.73165(14) 0.16004(9) 0.41146(9) 0.0288(4) Uani 1 1 d .
H8A H 0.6872 0.1901 0.4302 0.043 Uiso 1 1 calc GR
H8B H 0.6895 0.1221 0.3937 0.043 Uiso 1 1 calc GR
H8C H 0.7553 0.1794 0.3710 0.043 Uiso 1 1 calc GR
C9 C 0.89809(15) 0.09219(9) 0.44720(12) 0.0363(4) Uani 1 1 d .
H9A H 0.9252 0.1095 0.4071 0.054 Uiso 1 1 calc GR
H9B H 0.8538 0.0549 0.4297 0.054 Uiso 1 1 calc GR
H9C H 0.9588 0.0802 0.4881 0.054 Uiso 1 1 calc GR
C10 C 0.94710(12) 0.31140(7) 0.67217(9) 0.0216(3) Uani 1 1 d .
H10 H 0.8945 0.2867 0.6920 0.026 Uiso 1 1 calc R
C11 C 0.90981(17) 0.37961(9) 0.66494(11) 0.0350(4) Uani 1 1 d .
H11A H 0.9606 0.4051 0.6463 0.053 Uiso 1 1 calc GR
H11B H 0.9065 0.3956 0.7131 0.053 Uiso 1 1 calc GR
H11C H 0.8383 0.3822 0.6307 0.053 Uiso 1 1 calc GR
C12 C 1.05761(16) 0.30743(11) 0.72882(10) 0.0410(5) Uani 1 1 d .
H12A H 1.1101 0.3330 0.7119 0.061 Uiso 1 1 calc GR
H12B H 1.0817 0.2634 0.7342 0.061 Uiso 1 1 calc GR
H12C H 1.0511 0.3234 0.7763 0.061 Uiso 1 1 calc GR
C13 C 0.82772(10) 0.15197(6) 0.65077(7) 0.0126(2) Uani 1 1 d .
C14 C 0.92437(11) 0.10968(6) 0.66948(7) 0.0141(2) Uani 1 1 d .
C15 C 0.90888(12) 0.04822(7) 0.69128(8) 0.0198(3) Uani 1 1 d .
H15 H 0.8391 0.0349 0.6932 0.024 Uiso 1 1 calc R
C16 C 0.99466(14) 0.00632(7) 0.71018(9) 0.0271(3) Uani 1 1 d .
H16 H 0.9830 -0.0358 0.7238 0.033 Uiso 1 1 calc R
C17 C 1.09714(13) 0.02580(8) 0.70921(9) 0.0270(3) Uani 1 1 d .
H17 H 1.1558 -0.0028 0.7224 0.032 Uiso 1 1 calc R
C18 C 1.11406(13) 0.08689(8) 0.68898(9) 0.0261(3) Uani 1 1 d .
H18 H 1.1846 0.1003 0.6892 0.031 Uiso 1 1 calc R
C19 C 1.02789(12) 0.12899(8) 0.66822(8) 0.0218(3) Uani 1 1 d .
H19 H 1.0396 0.1706 0.6533 0.026 Uiso 1 1 calc R
C20 C 0.49695(10) 0.15151(6) 0.56915(7) 0.0119(2) Uani 1 1 d .
C21 C 0.40486(11) 0.10918(6) 0.53528(7) 0.0133(2) Uani 1 1 d .
C22 C 0.41714(11) 0.06622(7) 0.48161(8) 0.0173(3) Uani 1 1 d .
H22 H 0.4823 0.0653 0.4666 0.021 Uiso 1 1 calc R
C23 C 0.33410(13) 0.02479(7) 0.45008(8) 0.0216(3) Uani 1 1 d .
H23 H 0.3434 -0.0050 0.4145 0.026 Uiso 1 1 calc R
C24 C 0.23763(13) 0.02696(7) 0.47050(8) 0.0219(3) Uani 1 1 d .
H24 H 0.1811 -0.0014 0.4491 0.026 Uiso 1 1 calc R
C25 C 0.22412(12) 0.07074(7) 0.52238(8) 0.0201(3) Uani 1 1 d .
H25 H 0.1577 0.0728 0.5356 0.024 Uiso 1 1 calc R
C26 C 0.30725(11) 0.11149(7) 0.55506(8) 0.0165(3) Uani 1 1 d .
H26 H 0.2978 0.1410 0.5909 0.020 Uiso 1 1 calc R
C27 C 0.46257(10) 0.16926(6) 0.68921(7) 0.0134(2) Uani 1 1 d .
C28 C 0.47536(11) 0.11029(7) 0.72549(8) 0.0163(3) Uani 1 1 d .
C29 C 0.42865(13) 0.10237(8) 0.78444(8) 0.0232(3) Uani 1 1 d .
H29 H 0.4354 0.0629 0.8091 0.028 Uiso 1 1 calc R
C30 C 0.37289(14) 0.15071(8) 0.80753(9) 0.0273(3) Uani 1 1 d .
H30 H 0.3417 0.1442 0.8475 0.033 Uiso 1 1 calc R
C31 C 0.36261(12) 0.20863(8) 0.77219(8) 0.0224(3) Uani 1 1 d .
H31 H 0.3243 0.2416 0.7885 0.027 Uiso 1 1 calc R
C32 C 0.40748(11) 0.21943(7) 0.71304(7) 0.0154(3) Uani 1 1 d .
C33 C 0.39357(11) 0.28242(7) 0.67353(8) 0.0171(3) Uani 1 1 d .
H33 H 0.4527 0.2868 0.6483 0.021 Uiso 1 1 calc R
C34 C 0.28641(13) 0.28380(8) 0.61464(9) 0.0241(3) Uani 1 1 d .
H34A H 0.2872 0.2517 0.5773 0.036 Uiso 1 1 calc GR
H34B H 0.2761 0.3256 0.5915 0.036 Uiso 1 1 calc GR
H34C H 0.2274 0.2750 0.6374 0.036 Uiso 1 1 calc GR
C35 C 0.40073(14) 0.33865(8) 0.72587(10) 0.0279(3) Uani 1 1 d .
H35A H 0.3376 0.3389 0.7459 0.042 Uiso 1 1 calc GR
H35B H 0.4032 0.3780 0.6990 0.042 Uiso 1 1 calc GR
H35C H 0.4661 0.3349 0.7661 0.042 Uiso 1 1 calc GR
C36 C 0.53927(12) 0.05564(7) 0.70553(8) 0.0193(3) Uani 1 1 d .
H36 H 0.5682 0.0694 0.6635 0.023 Uiso 1 1 calc R
C37 C 0.46844(14) -0.00272(7) 0.68080(9) 0.0253(3) Uani 1 1 d .
H37A H 0.4399 -0.0175 0.7213 0.038 Uiso 1 1 calc GR
H37B H 0.5115 -0.0362 0.6665 0.038 Uiso 1 1 calc GR
H37C H 0.4087 0.0084 0.6388 0.038 Uiso 1 1 calc GR
C38 C 0.63544(13) 0.03887(8) 0.77018(9) 0.0252(3) Uani 1 1 d .
H38A H 0.6826 0.0757 0.7831 0.038 Uiso 1 1 calc GR
H38B H 0.6757 0.0039 0.7560 0.038 Uiso 1 1 calc GR
H38C H 0.6093 0.0264 0.8126 0.038 Uiso 1 1 calc GR
C39 C 0.68106(11) 0.23425(7) 0.78129(8) 0.0181(3) Uani 1 1 d .
H39 H 0.6740 0.1897 0.7771 0.022 Uiso 1 1 calc R
C40 C 0.68960(13) 0.26197(8) 0.84931(8) 0.0244(3) Uani 1 1 d .
H40 H 0.6859 0.2368 0.8903 0.029 Uiso 1 1 calc R
C41 C 0.70353(14) 0.32658(8) 0.85671(9) 0.0269(3) Uani 1 1 d .
H41 H 0.7111 0.3464 0.9030 0.032 Uiso 1 1 calc R
C42 C 0.70621(14) 0.36169(8) 0.79531(9) 0.0256(3) Uani 1 1 d .
H42 H 0.7165 0.4061 0.7989 0.031 Uiso 1 1 calc R
C43 C 0.69365(12) 0.33126(7) 0.72851(8) 0.0196(3) Uani 1 1 d .
H43 H 0.6929 0.3559 0.6862 0.023 Uiso 1 1 calc R
C44 C 0.48301(12) 0.34596(8) 0.42940(8) 0.0218(3) Uani 1 1 d .
C45 C 0.48281(14) 0.28323(8) 0.38857(10) 0.0291(4) Uani 1 1 d .
H45A H 0.4916 0.2482 0.4236 0.044 Uiso 1 1 calc GR
H45B H 0.5422 0.2829 0.3648 0.044 Uiso 1 1 calc GR
H45C H 0.4144 0.2785 0.3513 0.044 Uiso 1 1 calc GR
C46 C 0.46774(16) 0.40019(9) 0.37342(10) 0.0355(4) Uani 1 1 d .
H46A H 0.4001 0.3942 0.3357 0.053 Uiso 1 1 calc GR
H46B H 0.5279 0.4005 0.3503 0.053 Uiso 1 1 calc GR
H46C H 0.4655 0.4405 0.3986 0.053 Uiso 1 1 calc GR
C47 C 0.38968(14) 0.34673(11) 0.46621(10) 0.0365(4) Uani 1 1 d .
H47A H 0.3212 0.3456 0.4285 0.055 Uiso 1 1 calc GR
H47B H 0.3933 0.3853 0.4955 0.055 Uiso 1 1 calc GR
H47C H 0.3948 0.3098 0.4983 0.055 Uiso 1 1 calc GR
C48 C 0.72735(13) 0.35596(8) 0.45602(9) 0.0244(3) Uani 1 1 d .
H48A H 0.7953 0.3646 0.4924 0.037 Uiso 1 1 calc GR
H48B H 0.7140 0.3890 0.4183 0.037 Uiso 1 1 calc GR
H48C H 0.7317 0.3149 0.4331 0.037 Uiso 1 1 calc GR
C49 C 0.61257(13) 0.43199(7) 0.55132(9) 0.0243(3) Uani 1 1 d .
H49A H 0.5577 0.4302 0.5790 0.036 Uiso 1 1 calc GR
H49B H 0.5956 0.4663 0.5153 0.036 Uiso 1 1 calc GR
H49C H 0.6832 0.4396 0.5852 0.036 Uiso 1 1 calc GR
C50 C -0.2365(2) 0.52914(12) 0.40032(15) 0.0603(7) Uani 1 1 d .
H50A H -0.2139 0.5589 0.3673 0.090 Uiso 1 1 calc GR
H50B H -0.3053 0.5429 0.4084 0.090 Uiso 1 1 calc GR
H50C H -0.2448 0.4870 0.3782 0.090 Uiso 1 1 calc GR
C51 C -0.15145(19) 0.52702(10) 0.47379(12) 0.0432(5) Uani 1 1 d .
H51A H -0.1787 0.5015 0.5092 0.052 Uiso 1 1 calc R
H51B H -0.1378 0.5703 0.4937 0.052 Uiso 1 1 calc R
C52 C -0.04570(18) 0.49826(10) 0.46503(11) 0.0410(5) Uani 1 1 d .
H52A H -0.0583 0.4535 0.4502 0.049 Uiso 1 1 calc R
H52B H -0.0236 0.5207 0.4252 0.049 Uiso 1 1 calc R

loop_
_atom_site_aniso_label
_atom_site_aniso_U_11
_atom_site_aniso_U_22
_atom_site_aniso_U_33
_atom_site_aniso_U_23
_atom_site_aniso_U_13
_atom_site_aniso_U_12
Ti1 0.00956(10) 0.01098(11) 0.01222(11) 0.00128(8) 0.00436(8) 0.00020(8)
Si1 0.01572(17) 0.01394(18) 0.01646(17) 0.00427(14) 0.00538(14) 0.00264(14)
O1 0.0151(5) 0.0154(5) 0.0195(5) 0.0047(4) 0.0078(4) 0.0010(4)
O2 0.0144(4) 0.0164(5) 0.0141(4) -0.0008(4) 0.0074(4) -0.0011(4)
N1 0.0113(5) 0.0127(5) 0.0148(5) 0.0017(4) 0.0048(4) 0.0000(4)
N2 0.0117(5) 0.0121(5) 0.0128(5) -0.0005(4) 0.0056(4) -0.0009(4)
N3 0.0115(5) 0.0168(6) 0.0148(5) 0.0000(4) 0.0036(4) -0.0007(4)
N4 0.0130(5) 0.0137(5) 0.0153(5) 0.0021(4) 0.0045(4) 0.0009(4)
C1 0.0096(5) 0.0137(6) 0.0157(6) 0.0037(5) 0.0039(5) 0.0017(5)
C2 0.0126(6) 0.0148(6) 0.0217(7) 0.0010(5) 0.0066(5) 0.0008(5)
C3 0.0141(6) 0.0183(7) 0.0285(8) 0.0022(6) 0.0079(6) -0.0025(5)
C4 0.0171(7) 0.0260(8) 0.0247(7) 0.0075(6) 0.0097(6) -0.0024(6)
C5 0.0189(7) 0.0275(8) 0.0169(6) 0.0031(6) 0.0085(5) 0.0009(6)
C6 0.0127(6) 0.0185(6) 0.0148(6) 0.0023(5) 0.0035(5) 0.0009(5)
C7 0.0174(6) 0.0200(7) 0.0160(6) -0.0019(5) 0.0059(5) -0.0021(5)
C8 0.0249(8) 0.0342(9) 0.0227(8) 0.0031(7) -0.0027(6) -0.0091(7)
C9 0.0330(9) 0.0274(9) 0.0549(12) -0.0140(8) 0.0227(9) -0.0026(7)
C10 0.0195(7) 0.0203(7) 0.0283(8) -0.0069(6) 0.0122(6) -0.0058(6)
C11 0.0437(11) 0.0261(9) 0.0334(9) -0.0085(7) 0.0065(8) 0.0045(8)
C12 0.0398(11) 0.0577(13) 0.0223(8) -0.0063(8) 0.0023(8) 0.0118(10)
C13 0.0127(6) 0.0126(6) 0.0123(5) -0.0005(4) 0.0029(5) 0.0002(5)
C14 0.0145(6) 0.0153(6) 0.0114(6) -0.0010(5) 0.0012(5) 0.0027(5)
C15 0.0202(7) 0.0150(7) 0.0213(7) -0.0012(5) -0.0003(5) 0.0003(5)
C16 0.0289(8) 0.0150(7) 0.0317(8) -0.0012(6) -0.0028(7) 0.0051(6)
C17 0.0237(8) 0.0284(8) 0.0249(8) -0.0018(6) -0.0008(6) 0.0140(6)
C18 0.0170(7) 0.0355(9) 0.0255(8) 0.0042(7) 0.0051(6) 0.0083(6)
C19 0.0160(7) 0.0254(8) 0.0243(7) 0.0069(6) 0.0054(6) 0.0046(6)
C20 0.0121(6) 0.0114(6) 0.0128(6) 0.0013(4) 0.0042(5) 0.0010(4)
C21 0.0138(6) 0.0129(6) 0.0127(6) 0.0006(5) 0.0027(5) -0.0011(5)
C22 0.0176(6) 0.0181(7) 0.0159(6) -0.0014(5) 0.0037(5) 0.0011(5)
C23 0.0250(7) 0.0196(7) 0.0186(7) -0.0058(5) 0.0028(6) -0.0018(6)
C24 0.0221(7) 0.0218(7) 0.0193(7) -0.0023(6) 0.0007(6) -0.0077(6)
C25 0.0157(6) 0.0256(8) 0.0186(7) -0.0009(6) 0.0040(5) -0.0051(6)
C26 0.0150(6) 0.0188(7) 0.0162(6) -0.0022(5) 0.0048(5) -0.0023(5)
C27 0.0115(6) 0.0173(6) 0.0127(6) -0.0023(5) 0.0057(5) -0.0035(5)
C28 0.0175(6) 0.0172(6) 0.0155(6) -0.0008(5) 0.0069(5) -0.0032(5)
C29 0.0271(8) 0.0253(8) 0.0208(7) 0.0031(6) 0.0126(6) -0.0047(6)
C30 0.0308(8) 0.0348(9) 0.0229(7) -0.0022(6) 0.0189(7) -0.0059(7)
C31 0.0212(7) 0.0281(8) 0.0221(7) -0.0077(6) 0.0129(6) -0.0021(6)
C32 0.0125(6) 0.0186(7) 0.0162(6) -0.0055(5) 0.0055(5) -0.0031(5)
C33 0.0141(6) 0.0155(6) 0.0232(7) -0.0045(5) 0.0075(5) 0.0012(5)
C34 0.0205(7) 0.0239(8) 0.0263(8) -0.0011(6) 0.0029(6) 0.0011(6)
C35 0.0286(8) 0.0199(8) 0.0344(9) -0.0100(6) 0.0066(7) 0.0005(6)
C36 0.0247(7) 0.0158(6) 0.0201(7) 0.0029(5) 0.0105(6) -0.0002(5)
C37 0.0350(9) 0.0173(7) 0.0233(7) 0.0014(6) 0.0069(6) -0.0022(6)
C38 0.0258(8) 0.0198(7) 0.0302(8) 0.0072(6) 0.0075(6) 0.0001(6)
C39 0.0162(6) 0.0209(7) 0.0168(6) 0.0016(5) 0.0032(5) 0.0003(5)
C40 0.0260(8) 0.0309(8) 0.0160(7) 0.0017(6) 0.0049(6) 0.0011(6)
C41 0.0282(8) 0.0332(9) 0.0175(7) -0.0080(6) 0.0025(6) 0.0016(7)
C42 0.0299(8) 0.0201(7) 0.0251(8) -0.0074(6) 0.0038(6) -0.0015(6)
C43 0.0211(7) 0.0183(7) 0.0189(7) -0.0015(5) 0.0044(5) -0.0010(5)
C44 0.0197(7) 0.0276(8) 0.0169(6) 0.0007(6) 0.0027(5) 0.0074(6)
C45 0.0240(8) 0.0324(9) 0.0268(8) -0.0056(7) -0.0011(6) 0.0046(7)
C46 0.0442(11) 0.0356(10) 0.0218(8) 0.0074(7) -0.0004(7) 0.0157(8)
C47 0.0183(8) 0.0589(13) 0.0310(9) -0.0083(8) 0.0040(7) 0.0034(8)
C48 0.0242(7) 0.0246(8) 0.0281(8) 0.0114(6) 0.0134(6) 0.0048(6)
C49 0.0271(8) 0.0165(7) 0.0288(8) 0.0010(6) 0.0061(6) 0.0026(6)
C50 0.0712(17) 0.0378(13) 0.0665(17) 0.0107(11) 0.0077(14) -0.0068(12)
C51 0.0570(13) 0.0295(10) 0.0447(11) 0.0042(8) 0.0158(10) -0.0113(9)
C52 0.0602(13) 0.0337(10) 0.0320(10) 0.0008(8) 0.0169(9) -0.0130(9)

loop_
_atom_type_symbol
_atom_type_description
_atom_type_scat_dispersion_real
_atom_type_scat_dispersion_imag
_atom_type_scat_source
C C 0.0033 0.0016 'International Tables Vol C Tables 4.2.6.8 and 6.1.1.4'
H H 0.0000 0.0000 'International Tables Vol C Tables 4.2.6.8 and 6.1.1.4'
N N 0.0061 0.0033 'International Tables Vol C Tables 4.2.6.8 and 6.1.1.4'
O O 0.0106 0.0060 'International Tables Vol C Tables 4.2.6.8 and 6.1.1.4'
Si Si 0.0817 0.0704 'International Tables Vol C Tables 4.2.6.8 and 6.1.1.4'
Ti Ti 0.2776 0.4457 'International Tables Vol C Tables 4.2.6.8 and 6.1.1.4'

loop_
_geom_angle_atom_site_label_1
_geom_angle_atom_site_label_2
_geom_angle_atom_site_label_3
_geom_angle
_geom_angle_site_symmetry_1
O1 Ti1 C13 29.30(4) .
O1 Ti1 C20 87.31(4) .
O2 Ti1 O1 89.15(4) .
O2 Ti1 N1 103.00(4) .
O2 Ti1 N2 62.16(4) .
O2 Ti1 N3 148.42(4) .
O2 Ti1 C13 96.01(4) .
O2 Ti1 C20 30.84(4) .
N1 Ti1 O1 59.96(4) .
N1 Ti1 N2 144.00(4) .
N1 Ti1 N3 101.16(4) .
N1 Ti1 C13 30.68(4) .
N1 Ti1 C20 127.04(4) .
N2 Ti1 O1 86.02(4) .
N2 Ti1 N3 86.40(4) .
N2 Ti1 C13 114.41(4) .
N2 Ti1 C20 31.32(4) .
N3 Ti1 O1 85.59(4) .
N3 Ti1 C13 94.46(4) .
N3 Ti1 C20 117.68(4) .
N4 Ti1 O1 161.78(5) .
N4 Ti1 O2 99.56(5) .
N4 Ti1 N1 102.27(5) .
N4 Ti1 N2 112.19(5) .
N4 Ti1 N3 94.83(5) .
N4 Ti1 C13 132.90(5) .
N4 Ti1 C20 108.34(5) .
C20 Ti1 C13 107.63(4) .
N4 Si1 C44 110.09(7) .
N4 Si1 C48 109.77(6) .
N4 Si1 C49 110.45(7) .
C48 Si1 C44 108.60(7) .
C48 Si1 C49 109.32(8) .
C49 Si1 C44 108.59(7) .
C13 O1 Ti1 88.36(8) .
C20 O2 Ti1 94.07(8) .
C1 N1 Ti1 135.56(9) .
C13 N1 Ti1 96.48(8) .
C13 N1 C1 127.29(11) .
C20 N2 Ti1 89.02(8) .
C20 N2 C27 126.74(11) .
C27 N2 Ti1 141.60(9) .
C39 N3 Ti1 121.67(10) .
C39 N3 C43 117.54(12) .
C43 N3 Ti1 120.69(9) .
Ti1 N4 Si1 168.92(8) .
C2 C1 N1 118.34(12) .
C6 C1 N1 120.26(12) .
C6 C1 C2 121.27(12) .
C1 C2 C10 121.68(12) .
C3 C2 C1 118.47(13) .
C3 C2 C10 119.84(13) .
C2 C3 H3 119.5 .
C4 C3 C2 121.03(14) .
C4 C3 H3 119.5 .
C3 C4 H4 120.0 .
C3 C4 C5 119.97(13) .
C5 C4 H4 120.0 .
C4 C5 H5 119.4 .
C4 C5 C6 121.20(14) .
C6 C5 H5 119.4 .
C1 C6 C7 122.02(12) .
C5 C6 C1 118.02(13) .
C5 C6 C7 119.92(13) .
C6 C7 H7 107.5 .
C6 C7 C8 110.56(12) .
C6 C7 C9 112.54(12) .
C8 C7 H7 107.5 .
C9 C7 H7 107.5 .
C9 C7 C8 110.96(14) .
C7 C8 H8A 109.5 .
C7 C8 H8B 109.5 .
C7 C8 H8C 109.5 .
H8A C8 H8B 109.5 .
H8A C8 H8C 109.5 .
H8B C8 H8C 109.5 .
C7 C9 H9A 109.5 .
C7 C9 H9B 109.5 .
C7 C9 H9C 109.5 .
H9A C9 H9B 109.5 .
H9A C9 H9C 109.5 .
H9B C9 H9C 109.5 .
C2 C10 H10 107.7 .
C2 C10 C12 112.53(13) .
C11 C10 C2 111.99(14) .
C11 C10 H10 107.7 .
C11 C10 C12 109.10(15) .
C12 C10 H10 107.7 .
C10 C11 H11A 109.5 .
C10 C11 H11B 109.5 .
C10 C11 H11C 109.5 .
H11A C11 H11B 109.5 .
H11A C11 H11C 109.5 .
H11B C11 H11C 109.5 .
C10 C12 H12A 109.5 .
C10 C12 H12B 109.5 .
C10 C12 H12C 109.5 .
H12A C12 H12B 109.5 .
H12A C12 H12C 109.5 .
H12B C12 H12C 109.5 .
O1 C13 Ti1 62.34(7) .
O1 C13 N1 115.12(12) .
O1 C13 C14 118.46(12) .
N1 C13 Ti1 52.84(7) .
N1 C13 C14 126.41(12) .
C14 C13 Ti1 177.19(9) .
C15 C14 C13 117.05(12) .
C15 C14 C19 119.10(13) .
C19 C14 C13 123.82(13) .
C14 C15 H15 119.7 .
C16 C15 C14 120.53(14) .
C16 C15 H15 119.7 .
C15 C16 H16 119.9 .
C17 C16 C15 120.11(15) .
C17 C16 H16 119.9 .
C16 C17 H17 120.0 .
C18 C17 C16 120.00(14) .
C18 C17 H17 120.0 .
C17 C18 H18 119.8 .
C17 C18 C19 120.34(15) .
C19 C18 H18 119.8 .
C14 C19 H19 120.1 .
C18 C19 C14 119.89(15) .
C18 C19 H19 120.1 .
O2 C20 Ti1 55.09(6) .
O2 C20 N2 114.75(11) .
O2 C20 C21 118.28(11) .
N2 C20 Ti1 59.66(7) .
N2 C20 C21 126.96(12) .
C21 C20 Ti1 173.21(9) .
C22 C21 C20 118.41(12) .
C26 C21 C20 122.22(12) .
C26 C21 C22 119.37(12) .
C21 C22 H22 119.9 .
C23 C22 C21 120.14(13) .
C23 C22 H22 119.9 .
C22 C23 H23 119.9 .
C24 C23 C22 120.17(14) .
C24 C23 H23 119.9 .
C23 C24 H24 120.1 .
C25 C24 C23 119.83(14) .
C25 C24 H24 120.1 .
C24 C25 H25 119.8 .
C26 C25 C24 120.37(13) .
C26 C25 H25 119.8 .
C21 C26 H26 120.0 .
C25 C26 C21 120.10(13) .
C25 C26 H26 120.0 .
C28 C27 N2 120.92(12) .
C32 C27 N2 117.70(12) .
C32 C27 C28 121.15(12) .
C27 C28 C36 123.81(12) .
C29 C28 C27 117.95(13) .
C29 C28 C36 118.22(13) .
C28 C29 H29 119.2 .
C30 C29 C28 121.52(15) .
C30 C29 H29 119.2 .
C29 C30 H30 120.1 .
C29 C30 C31 119.86(14) .
C31 C30 H30 120.1 .
C30 C31 H31 119.4 .
C30 C31 C32 121.29(14) .
C32 C31 H31 119.4 .
C27 C32 C33 120.80(12) .
C31 C32 C27 118.21(13) .
C31 C32 C33 120.94(13) .
C32 C33 H33 107.8 .
C32 C33 C34 110.08(12) .
C32 C33 C35 112.83(13) .
C34 C33 H33 107.8 .
C34 C33 C35 110.20(12) .
C35 C33 H33 107.8 .
C33 C34 H34A 109.5 .
C33 C34 H34B 109.5 .
C33 C34 H34C 109.5 .
H34A C34 H34B 109.5 .
H34A C34 H34C 109.5 .
H34B C34 H34C 109.5 .
C33 C35 H35A 109.5 .
C33 C35 H35B 109.5 .
C33 C35 H35C 109.5 .
H35A C35 H35B 109.5 .
H35A C35 H35C 109.5 .
H35B C35 H35C 109.5 .
C28 C36 H36 107.9 .
C28 C36 C37 111.82(13) .
C28 C36 C38 110.84(12) .
C37 C36 H36 107.9 .
C37 C36 C38 110.39(12) .
C38 C36 H36 107.9 .
C36 C37 H37A 109.5 .
C36 C37 H37B 109.5 .
C36 C37 H37C 109.5 .
H37A C37 H37B 109.5 .
H37A C37 H37C 109.5 .
H37B C37 H37C 109.5 .
C36 C38 H38A 109.5 .
C36 C38 H38B 109.5 .
C36 C38 H38C 109.5 .
H38A C38 H38B 109.5 .
H38A C38 H38C 109.5 .
H38B C38 H38C 109.5 .
N3 C39 H39 118.7 .
N3 C39 C40 122.61(14) .
C40 C39 H39 118.7 .
C39 C40 H40 120.3 .
C41 C40 C39 119.31(15) .
C41 C40 H40 120.3 .
C40 C41 H41 120.7 .
C42 C41 C40 118.58(14) .
C42 C41 H41 120.7 .
C41 C42 H42 120.4 .
C41 C42 C43 119.14(15) .
C43 C42 H42 120.4 .
N3 C43 C42 122.76(14) .
N3 C43 H43 118.6 .
C42 C43 H43 118.6 .
C45 C44 Si1 109.61(10) .
C45 C44 C46 108.65(13) .
C46 C44 Si1 110.74(12) .
C47 C44 Si1 109.28(11) .
C47 C44 C45 109.58(15) .
C47 C44 C46 108.97(14) .
C44 C45 H45A 109.5 .
C44 C45 H45B 109.5 .
C44 C45 H45C 109.5 .
H45A C45 H45B 109.5 .
H45A C45 H45C 109.5 .
H45B C45 H45C 109.5 .
C44 C46 H46A 109.5 .
C44 C46 H46B 109.5 .
C44 C46 H46C 109.5 .
H46A C46 H46B 109.5 .
H46A C46 H46C 109.5 .
H46B C46 H46C 109.5 .
C44 C47 H47A 109.5 .
C44 C47 H47B 109.5 .
C44 C47 H47C 109.5 .
H47A C47 H47B 109.5 .
H47A C47 H47C 109.5 .
H47B C47 H47C 109.5 .
Si1 C48 H48A 109.5 .
Si1 C48 H48B 109.5 .
Si1 C48 H48C 109.5 .
H48A C48 H48B 109.5 .
H48A C48 H48C 109.5 .
H48B C48 H48C 109.5 .
Si1 C49 H49A 109.5 .
Si1 C49 H49B 109.5 .
Si1 C49 H49C 109.5 .
H49A C49 H49B 109.5 .
H49A C49 H49C 109.5 .
H49B C49 H49C 109.5 .
H50A C50 H50B 109.5 .
H50A C50 H50C 109.5 .
H50B C50 H50C 109.5 .
C51 C50 H50A 109.5 .
C51 C50 H50B 109.5 .
C51 C50 H50C 109.5 .
C50 C51 H51A 109.4 .
C50 C51 H51B 109.4 .
C50 C51 C52 111.22(19) .
H51A C51 H51B 108.0 .
C52 C51 H51A 109.4 .
C52 C51 H51B 109.4 .
C51 C52 H52A 108.9 .
C51 C52 H52B 108.9 .
C52 C52 C51 113.3(2) 3_566
C52 C52 H52A 108.9 3_566
C52 C52 H52B 108.9 3_566
H52A C52 H52B 107.7 .

loop_
_geom_bond_atom_site_label_1
_geom_bond_atom_site_label_2
_geom_bond_distance
_geom_bond_site_symmetry_2
Ti1 O1 2.3033(10) .
Ti1 O2 2.0763(10) .
Ti1 N1 2.0848(11) .
Ti1 N2 2.1799(11) .
Ti1 N3 2.2140(12) .
Ti1 N4 1.7197(12) .
Ti1 C13 2.5994(13) .
Ti1 C20 2.5255(13) .
Si1 N4 1.7308(12) .
Si1 C44 1.8986(16) .
Si1 C48 1.8698(15) .
Si1 C49 1.8802(16) .
O1 C13 1.2724(16) .
O2 C20 1.2978(15) .
N1 C1 1.4253(16) .
N1 C13 1.3349(17) .
N2 C20 1.3131(16) .
N2 C27 1.4187(16) .
N3 C39 1.3470(18) .
N3 C43 1.3512(18) .
C1 C2 1.4118(19) .
C1 C6 1.4064(19) .
C2 C3 1.3952(19) .
C2 C10 1.527(2) .
C3 H3 0.9500 .
C3 C4 1.386(2) .
C4 H4 0.9500 .
C4 C5 1.388(2) .
C5 H5 0.9500 .
C5 C6 1.4024(19) .
C6 C7 1.522(2) .
C7 H7 1.0000 .
C7 C8 1.532(2) .
C7 C9 1.530(2) .
C8 H8A 0.9800 .
C8 H8B 0.9800 .
C8 H8C 0.9800 .
C9 H9A 0.9800 .
C9 H9B 0.9800 .
C9 H9C 0.9800 .
C10 H10 1.0000 .
C10 C11 1.518(2) .
C10 C12 1.546(2) .
C11 H11A 0.9800 .
C11 H11B 0.9800 .
C11 H11C 0.9800 .
C12 H12A 0.9800 .
C12 H12B 0.9800 .
C12 H12C 0.9800 .
C13 C14 1.4994(18) .
C14 C15 1.395(2) .
C14 C19 1.399(2) .
C15 H15 0.9500 .
C15 C16 1.390(2) .
C16 H16 0.9500 .
C16 C17 1.386(2) .
C17 H17 0.9500 .
C17 C18 1.382(2) .
C18 H18 0.9500 .
C18 C19 1.398(2) .
C19 H19 0.9500 .
C20 C21 1.4925(18) .
C21 C22 1.3992(19) .
C21 C26 1.3990(18) .
C22 H22 0.9500 .
C22 C23 1.392(2) .
C23 H23 0.9500 .
C23 C24 1.391(2) .
C24 H24 0.9500 .
C24 C25 1.391(2) .
C25 H25 0.9500 .
C25 C26 1.389(2) .
C26 H26 0.9500 .
C27 C28 1.4134(19) .
C27 C32 1.4131(19) .
C28 C29 1.4014(19) .
C28 C36 1.522(2) .
C29 H29 0.9500 .
C29 C30 1.383(2) .
C30 H30 0.9500 .
C30 C31 1.386(2) .
C31 H31 0.9500 .
C31 C32 1.3988(19) .
C32 C33 1.516(2) .
C33 H33 1.0000 .
C33 C34 1.532(2) .
C33 C35 1.534(2) .
C34 H34A 0.9800 .
C34 H34B 0.9800 .
C34 H34C 0.9800 .
C35 H35A 0.9800 .
C35 H35B 0.9800 .
C35 H35C 0.9800 .
C36 H36 1.0000 .
C36 C37 1.536(2) .
C36 C38 1.539(2) .
C37 H37A 0.9800 .
C37 H37B 0.9800 .
C37 H37C 0.9800 .
C38 H38A 0.9800 .
C38 H38B 0.9800 .
C38 H38C 0.9800 .
C39 H39 0.9500 .
C39 C40 1.388(2) .
C40 H40 0.9500 .
C40 C41 1.383(2) .
C41 H41 0.9500 .
C41 C42 1.383(2) .
C42 H42 0.9500 .
C42 C43 1.386(2) .
C43 H43 0.9500 .
C44 C45 1.535(2) .
C44 C46 1.538(2) .
C44 C47 1.533(2) .
C45 H45A 0.9800 .
C45 H45B 0.9800 .
C45 H45C 0.9800 .
C46 H46A 0.9800 .
C46 H46B 0.9800 .
C46 H46C 0.9800 .
C47 H47A 0.9800 .
C47 H47B 0.9800 .
C47 H47C 0.9800 .
C48 H48A 0.9800 .
C48 H48B 0.9800 .
C48 H48C 0.9800 .
C49 H49A 0.9800 .
C49 H49B 0.9800 .
C49 H49C 0.9800 .
C50 H50A 0.9800 .
C50 H50B 0.9800 .
C50 H50C 0.9800 .
C50 C51 1.529(3) .
C51 H51A 0.9900 .
C51 H51B 0.9900 .
C51 C52 1.537(3) .
C52 C52 1.526(4) 3_566
C52 H52A 0.9900 .
C52 H52B 0.9900 .

loop_
_geom_torsion_atom_site_label_1
_geom_torsion_atom_site_label_2
_geom_torsion_atom_site_label_3
_geom_torsion_atom_site_label_4
_geom_torsion
_geom_torsion_site_symmetry_4
Ti1 O1 C13 N1 2.49(11) .
Ti1 O1 C13 C14 -176.95(11) .
Ti1 O2 C20 N2 -0.37(12) .
Ti1 O2 C20 C21 178.27(10) .
Ti1 N1 C1 C2 84.45(16) .
Ti1 N1 C1 C6 -91.43(16) .
Ti1 N1 C13 O1 -2.77(12) .
Ti1 N1 C13 C14 176.62(11) .
Ti1 N2 C20 O2 0.35(11) .
Ti1 N2 C20 C21 -178.15(12) .
Ti1 N2 C27 C28 -94.00(17) .
Ti1 N2 C27 C32 80.54(18) .
Ti1 N3 C39 C40 -175.89(11) .
Ti1 N3 C43 C42 178.18(12) .
O1 Ti1 N4 Si1 63.6(5) .
O1 C13 C14 C15 20.24(18) .
O1 C13 C14 C19 -157.87(14) .
O2 Ti1 N4 Si1 -54.0(4) .
O2 C20 C21 C22 21.36(18) .
O2 C20 C21 C26 -158.17(13) .
N1 Ti1 N4 Si1 51.7(4) .
N1 C1 C2 C3 -173.76(12) .
N1 C1 C2 C10 7.11(19) .
N1 C1 C6 C5 173.80(12) .
N1 C1 C6 C7 -3.8(2) .
N1 C13 C14 C15 -159.14(13) .
N1 C13 C14 C19 22.8(2) .
N2 Ti1 N4 Si1 -117.7(4) .
N2 C20 C21 C22 -160.19(13) .
N2 C20 C21 C26 20.3(2) .
N2 C27 C28 C29 176.40(13) .
N2 C27 C28 C36 -1.9(2) .
N2 C27 C32 C31 -176.60(12) .
N2 C27 C32 C33 5.82(19) .
N3 Ti1 N4 Si1 154.2(4) .
N3 C39 C40 C41 -2.1(2) .
N4 Si1 C44 C45 -58.86(12) .
N4 Si1 C44 C46 -178.72(11) .
N4 Si1 C44 C47 61.23(14) .
C1 N1 C13 Ti1 -171.81(16) .
C1 N1 C13 O1 -174.58(12) .
C1 N1 C13 C14 4.8(2) .
C1 C2 C3 C4 -0.5(2) .
C1 C2 C10 C11 -122.09(15) .
C1 C2 C10 C12 114.56(17) .
C1 C6 C7 C8 101.97(16) .
C1 C6 C7 C9 -133.33(15) .
C2 C1 C6 C5 -2.0(2) .
C2 C1 C6 C7 -179.57(12) .
C2 C3 C4 C5 -1.1(2) .
C3 C2 C10 C11 58.78(19) .
C3 C2 C10 C12 -64.6(2) .
C3 C4 C5 C6 1.3(2) .
C4 C5 C6 C1 0.3(2) .
C4 C5 C6 C7 177.93(13) .
C5 C6 C7 C8 -75.60(17) .
C5 C6 C7 C9 49.10(19) .
C6 C1 C2 C3 2.1(2) .
C6 C1 C2 C10 -177.05(13) .
C10 C2 C3 C4 178.64(14) .
C13 Ti1 N4 Si1 53.6(4) .
C13 N1 C1 C2 -107.21(16) .
C13 N1 C1 C6 76.91(18) .
C13 C14 C15 C16 -179.41(13) .
C13 C14 C19 C18 177.79(14) .
C14 C15 C16 C17 1.6(2) .
C15 C14 C19 C18 -0.3(2) .
C15 C16 C17 C18 -0.4(3) .
C16 C17 C18 C19 -1.1(2) .
C17 C18 C19 C14 1.4(2) .
C19 C14 C15 C16 -1.2(2) .
C20 Ti1 N4 Si1 -84.5(4) .
C20 N2 C27 C28 61.16(19) .
C20 N2 C27 C32 -124.30(14) .
C20 C21 C22 C23 178.32(13) .
C20 C21 C26 C25 -179.47(13) .
C21 C22 C23 C24 1.6(2) .
C22 C21 C26 C25 1.0(2) .
C22 C23 C24 C25 0.2(2) .
C23 C24 C25 C26 -1.3(2) .
C24 C25 C26 C21 0.7(2) .
C26 C21 C22 C23 -2.1(2) .
C27 N2 C20 Ti1 -164.87(15) .
C27 N2 C20 O2 -164.52(12) .
C27 N2 C20 C21 17.0(2) .
C27 C28 C29 C30 -0.9(2) .
C27 C28 C36 C37 -118.81(15) .
C27 C28 C36 C38 117.56(15) .
C27 C32 C33 C34 92.83(15) .
C27 C32 C33 C35 -143.61(13) .
C28 C27 C32 C31 -2.1(2) .
C28 C27 C32 C33 -179.65(13) .
C28 C29 C30 C31 -0.2(3) .
C29 C28 C36 C37 62.85(18) .
C29 C28 C36 C38 -60.78(17) .
C29 C30 C31 C32 0.2(3) .
C30 C31 C32 C27 1.0(2) .
C30 C31 C32 C33 178.52(14) .
C31 C32 C33 C34 -84.68(16) .
C31 C32 C33 C35 38.89(19) .
C32 C27 C28 C29 2.0(2) .
C32 C27 C28 C36 -176.29(13) .
C36 C28 C29 C30 177.54(15) .
C39 N3 C43 C42 1.7(2) .
C39 C40 C41 C42 1.4(2) .
C40 C41 C42 C43 0.8(2) .
C41 C42 C43 N3 -2.3(2) .
C43 N3 C39 C40 0.6(2) .
C44 Si1 N4 Ti1 82.0(4) .
C48 Si1 N4 Ti1 -37.4(4) .
C48 Si1 C44 C45 61.34(13) .
C48 Si1 C44 C46 -58.52(13) .
C48 Si1 C44 C47 -178.57(12) .
C49 Si1 N4 Ti1 -158.0(4) .
C49 Si1 C44 C45 -179.89(11) .
C49 Si1 C44 C46 60.25(13) .
C49 Si1 C44 C47 -59.79(14) .
C50 C51 C52 C52 173.6(2) 3_566
